data_1539331
loop_
_publ_author_name
'Shashkov, A.Yu.'
'Efremov, V.A.'
'Matsichek, I.'
'Rannev, N.V.'
'Trunov, V.K.'
'Venevtsev, Yu.N.'

_publ_section_title
;
 The crystal structure of lead alpha-tetragermanate
;
_journal_name_full 'Zhurnal Neorganicheskoi Khimii'
_journal_page_first 583
_journal_page_last 587
_journal_volume 26
_journal_year 1981
_chemical_formula_sum 'Ge4 O9 Pb'
_chemical_name_systematic 'Pb (Ge4 O9)'
_space_group_IT_number 150
_symmetry_space_group_name_Hall 'P 3 2"'
_symmetry_space_group_name_H-M 'P 3 2 1'
_cell_angle_alpha 90
_cell_angle_beta 90
_cell_angle_gamma 120
_cell_formula_units_Z 3
_cell_length_a 11.42
_cell_length_b 11.42
_cell_length_c 4.753
_cell_volume 536.822
_citation_journal_id_ASTM ZNOKAQ
_cod_data_source_file Shashkov_ZNOKAQ_1981_1443.cif
_cod_data_source_block Ge4O9Pb1
_cod_original_cell_volume 536.8224
_cod_original_formula_sum 'Ge4 O9 Pb1'
_cod_database_code 1539331

loop_
_symmetry_equiv_pos_as_xyz
x,y,z
-y,x-y,z
-x+y,-x,z
y,x,-z
-x,-x+y,-z
x-y,-y,-z

loop_
_atom_site_label
_atom_site_type_symbol
_atom_site_fract_x
_atom_site_fract_y
_atom_site_fract_z
_atom_site_occupancy
_atom_site_U_iso_or_equiv
O1 O-2 0.0933 0.1548 0.762 1 0.0
Ge3 Ge+4 0.33333 0.66667 0.8883 1 0.0
Pb1 Pb+2 0.67312 0 0 1 0.0
O4 O-2 0.1807 0.6018 0.118 1 0.0
Ge1 Ge+4 0.14914 0.49011 0.3979 1 0.0
O2 O-2 0.1082 0.3249 0.295 1 0.0
O3 O-2 0.2631 0.512 0.664 1 0.0
Ge4 Ge+4 0 0 0 1 0.0
O5 O-2 0.4882 0 0.5 1 0.0
Ge2 Ge+4 0.17988 0 0.5 1 0.0
